data_4109937
loop_
_publ_author_name
'Emma Cavero'
'Santiago Uriel'
'Pilar Romero'
'Jos\'e Luis Serrano'
'Raquel Gim\'enez'

_publ_contact_author_address
;
Departamento de Quimica Org\'anica, Centro Polit\'ecnico Superior - 
Instituto de Ciencia de Materiales de Arag\'on. Universidad de Zaragoza - CSIC,
C/ Mar\'ia de Luna 3, 50015 Zaragoza, Spain.
;
_publ_contact_author_email suriel@unizar.es
_publ_contact_author_phone +34976762397
_publ_section_title
;
 Tetrahedral Zinc Complexes with Liquid Crystalline and Luminescent
 Properties: Interplay Between Nonconventional Molecular Shapes and
 Supramolecular Mesomorphic Order
;
_journal_name_full 'Journal of the American Chemical Society'
_journal_page_first 11608
_journal_page_last 11618
_journal_paper_doi 10.1021/ja073639c
_journal_volume 129
_journal_year 2007
_chemical_formula_sum 'C46 H54 Cl8 N4 O12 Zn'
_chemical_formula_weight 1203.92
_chemical_name_systematic
; 
Dichloro[bis(3,5-bis(3',4',5'-trimethoxyphenyl)pyrazole-1-yl)methane]zinc(II)
;
_space_group_IT_number 2
_symmetry_cell_setting triclinic
_symmetry_space_group_name_Hall '-P 1'
_symmetry_space_group_name_H-M 'P -1'
_atom_sites_solution_hydrogens geom
_atom_sites_solution_primary direct
_atom_sites_solution_secondary difmap
_audit_creation_method
;
CrysAlis RED, Oxford Diffraction Ltd.,
Version 1.171.29.10 (release 13-04-2006 CrysAlis171 .NET)
(compiled Apr 13 2006,12:24:59)
;
_cell_angle_alpha 92.625(2)
_cell_angle_beta 99.990(2)
_cell_angle_gamma 97.269(2)
_cell_formula_units_Z 2
_cell_length_a 10.98830(3)
_cell_length_b 13.2389(3)
_cell_length_c 18.4296(5)
_cell_measurement_reflns_used 10641
_cell_measurement_temperature 173(2)
_cell_measurement_theta_max 28.5662
_cell_measurement_theta_min 2.8149
_cell_volume 2612.83(10)
_computing_cell_refinement
;
CrysAlis RED, Oxford Diffraction Ltd.,
Version 1.171.29.10 (release 13-04-2006 CrysAlis171 .NET)
(compiled Apr 13 2006,12:24:59)
;
_computing_data_collection
;
CrysAlis CCD, Oxford Diffraction Ltd.,
Version 1.171.29.10 (release 13-04-2006 CrysAlis171 .NET)
(compiled Apr 13 2006,12:24:59)
;
_computing_data_reduction
;
CrysAlis RED, Oxford Diffraction Ltd.,
Version 1.171.29.10 (release 13-04-2006 CrysAlis171 .NET)
(compiled Apr 13 2006,12:24:59)
;
_computing_molecular_graphics 'BRUKER SHELXTL'
_computing_publication_material 'BRUKER SHELXTL'
_computing_structure_refinement 'BRUKER SHELXTL'
_computing_structure_solution 'BRUKER SHELXTL'
_diffrn_ambient_temperature 173(2)
_diffrn_detector_area_resol_mean 16.3990
_diffrn_measured_fraction_theta_full 0.825
_diffrn_measured_fraction_theta_max 0.825
_diffrn_measurement_details
;
  1 omega  -13.00   38.00   1.0000   10.0000
omega____ theta____ kappa____ phi______ omega'___ theta'___ frames
    -      -21.1177   89.0000  -75.0000    0.0000    0.0000 51

  2 omega  -13.00   38.00   1.0000   10.0000
omega____ theta____ kappa____ phi______ omega'___ theta'___ frames
    -      -21.1177   89.0000 -169.0000    0.0000    0.0000 51

  3 omega  -61.00   -9.00   1.0000   10.0000
omega____ theta____ kappa____ phi______ omega'___ theta'___ frames
    -      -21.1177   89.0000  104.0000    0.0000    0.0000 52

  4 omega  -53.00    1.00   1.0000   10.0000
omega____ theta____ kappa____ phi______ omega'___ theta'___ frames
    -      -21.1177   75.0000    0.0000    0.0000    0.0000 54

  5 omega  -38.00   14.00   1.0000   10.0000
omega____ theta____ kappa____ phi______ omega'___ theta'___ frames
    -       21.5865  -89.0000  -10.0000    0.0000    0.0000 52

  6 omega    9.00   53.00   1.0000   10.0000
omega____ theta____ kappa____ phi______ omega'___ theta'___ frames
    -       21.5865 -144.0000  103.0000    0.0000    0.0000 44

  7 omega   10.00   61.00   1.0000   10.0000
omega____ theta____ kappa____ phi______ omega'___ theta'___ frames
    -       21.5865  -89.0000 -104.0000    0.0000    0.0000 51

  8 omega  -53.00    1.00   1.0000   10.0000
omega____ theta____ kappa____ phi______ omega'___ theta'___ frames
    -      -21.1177   75.0000    0.0000    0.0000    0.0000 54
;
_diffrn_orient_matrix_UB_11 0.0424629062
_diffrn_orient_matrix_UB_12 -0.0334062466
_diffrn_orient_matrix_UB_13 0.0144278471
_diffrn_orient_matrix_UB_21 -0.0505619084
_diffrn_orient_matrix_UB_22 -0.0358581137
_diffrn_orient_matrix_UB_23 0.0056761056
_diffrn_orient_matrix_UB_31 -0.0040173260
_diffrn_orient_matrix_UB_32 -0.0230489282
_diffrn_orient_matrix_UB_33 -0.0359950588
_diffrn_radiation_monochromator graphite
_diffrn_radiation_source 'Enhance (Mo) X-ray Source'
_diffrn_radiation_type MoK\a
_diffrn_radiation_wavelength 0.71073
_diffrn_reflns_av_R_equivalents 0.0223
_diffrn_reflns_av_sigmaI/netI 0.0372
_diffrn_reflns_limit_h_max 13
_diffrn_reflns_limit_h_min -9
_diffrn_reflns_limit_k_max 16
_diffrn_reflns_limit_k_min -16
_diffrn_reflns_limit_l_max 12
_diffrn_reflns_limit_l_min -23
_diffrn_reflns_number 17658
_diffrn_reflns_theta_full 26.39
_diffrn_reflns_theta_max 26.39
_diffrn_reflns_theta_min 2.65
_exptl_absorpt_coefficient_mu 0.943
_exptl_absorpt_correction_T_max 0.868
_exptl_absorpt_correction_T_min 0.699
_exptl_absorpt_correction_type empirical
_exptl_absorpt_process_details
;
ABSPACK
CrysAlis RED, Oxford Diffraction Ltd.,
Version 1.171.29.10 (release 13-04-2006 CrysAlis171 .NET)
(compiled Apr 13 2006,12:24:59)
?
;
_exptl_crystal_colour colourless
_exptl_crystal_density_diffrn 1.530
_exptl_crystal_description block
_exptl_crystal_F_000 1240
_exptl_crystal_size_max 0.39
_exptl_crystal_size_mid 0.33
_exptl_crystal_size_min 0.15
_refine_diff_density_max 0.355
_refine_diff_density_min -0.390
_refine_diff_density_rms 0.057
_refine_ls_extinction_method none
_refine_ls_goodness_of_fit_ref 0.989
_refine_ls_hydrogen_treatment mixed
_refine_ls_matrix_type full
_refine_ls_number_parameters 696
_refine_ls_number_reflns 8843
_refine_ls_number_restraints 0
_refine_ls_restrained_S_all 0.989
_refine_ls_R_factor_all 0.0456
_refine_ls_R_factor_gt 0.0305
_refine_ls_shift/su_max 0.011
_refine_ls_shift/su_mean 0.001
_refine_ls_structure_factor_coef Fsqd
_refine_ls_weighting_details 'calc w=1/[\s^2^(Fo^2^)+(0.0465P)^2^+0.0000P] where P=(Fo^2^+2Fc^2^)/3'
_refine_ls_weighting_scheme calc
_refine_ls_wR_factor_gt 0.0724
_refine_ls_wR_factor_ref 0.0760
_reflns_number_gt 6909
_reflns_number_total 8843
_reflns_threshold_expression >2sigma(I)
_cod_data_source_file ja073639csi20070521_114246.cif
_cod_data_source_block 24
_cod_original_cell_volume 2612.83(9)
_cod_database_code 4109937

loop_
_symmetry_equiv_pos_as_xyz
'x, y, z'
'-x, -y, -z'

loop_
_atom_site_label
_atom_site_type_symbol
_atom_site_fract_x
_atom_site_fract_y
_atom_site_fract_z
_atom_site_U_iso_or_equiv
_atom_site_adp_type
_atom_site_occupancy
_atom_site_symmetry_multiplicity
_atom_site_calc_flag
_atom_site_refinement_flags
_atom_site_disorder_assembly
_atom_site_disorder_group
Zn1 Zn 0.68872(2) 0.797257(19) 0.138499(13) 0.01162(7) Uani 1 1 d . . .
Cl1 Cl 0.87732(5) 0.75276(5) 0.15576(3) 0.02626(15) Uani 1 1 d . . .
N1 N 0.64904(15) 0.87996(13) 0.22831(9) 0.0097(4) Uani 1 1 d . . .
O1 O 1.12663(14) 1.13105(12) 0.39389(8) 0.0188(4) Uani 1 1 d . . .
C1 C 1.1094(2) 1.09366(19) 0.46345(12) 0.0211(5) Uani 1 1 d . . .
H1A H 1.1774 1.1241 0.5012 0.032 Uiso 1 1 calc R . .
H1B H 1.1071 1.0208 0.4609 0.032 Uiso 1 1 calc R . .
H1C H 1.0324 1.1110 0.4749 0.032 Uiso 1 1 calc R . .
Cl2 Cl 0.64348(6) 0.88472(5) 0.04016(3) 0.02561(14) Uani 1 1 d . . .
O2 O 1.18094(13) 1.17332(11) 0.26056(8) 0.0154(3) Uani 1 1 d . . .
N2 N 0.54351(15) 0.84739(13) 0.25565(9) 0.0097(4) Uani 1 1 d . . .
C2 C 1.1895(2) 1.28073(17) 0.27724(13) 0.0219(5) Uani 1 1 d . . .
H2A H 1.2709 1.3132 0.2729 0.033 Uiso 1 1 calc R . .
H2B H 1.1760 1.2932 0.3268 0.033 Uiso 1 1 calc R . .
H2C H 1.1275 1.3080 0.2433 0.033 Uiso 1 1 calc R . .
O3 O 1.01722(13) 1.11957(11) 0.13730(8) 0.0153(3) Uani 1 1 d . . .
N3 N 0.56232(15) 0.66860(13) 0.14514(9) 0.0113(4) Uani 1 1 d . . .
C3 C 0.9375(2) 1.08078(18) 0.06872(12) 0.0198(5) Uani 1 1 d . . .
H3A H 0.9725 1.1079 0.0283 0.030 Uiso 1 1 calc R . .
H3B H 0.8563 1.1009 0.0675 0.030 Uiso 1 1 calc R . .
H3C H 0.9306 1.0076 0.0647 0.030 Uiso 1 1 calc R . .
O4 O 0.11885(13) 0.84941(12) 0.38089(8) 0.0157(3) Uani 1 1 d . . .
N4 N 0.48478(16) 0.67906(13) 0.19558(9) 0.0117(4) Uani 1 1 d . . .
C4 C 1.03749(19) 1.09503(16) 0.33374(12) 0.0125(5) Uani 1 1 d . . .
O5 O 0.21501(13) 0.85164(11) 0.52475(8) 0.0125(3) Uani 1 1 d . . .
C5 C 1.06625(19) 1.12036(16) 0.26548(12) 0.0121(5) Uani 1 1 d . . .
O6 O 0.45933(13) 0.86291(11) 0.57179(8) 0.0135(3) Uani 1 1 d . . .
C6 C 0.98045(19) 1.08806(16) 0.20051(11) 0.0118(5) Uani 1 1 d . . .
O7 O 0.79405(14) 0.58210(11) -0.07234(8) 0.0182(4) Uani 1 1 d . . .
C7 C 0.86722(19) 1.03048(16) 0.20383(11) 0.0112(4) Uani 1 1 d . . .
H7 H 0.8101 1.0089 0.1608 0.013 Uiso 1 1 calc R . .
O8 O 0.79537(15) 0.38066(12) -0.07442(8) 0.0215(4) Uani 1 1 d . . .
C8 C 0.84030(19) 1.00546(15) 0.27239(11) 0.0106(4) Uani 1 1 d . . .
C9 C 0.92408(19) 1.03805(16) 0.33725(12) 0.0133(5) Uani 1 1 d . . .
H9 H 0.9041 1.0217 0.3827 0.016 Uiso 1 1 calc R . .
O9 O 0.69307(14) 0.26674(11) 0.02221(8) 0.0203(4) Uani 1 1 d . . .
C10 C 0.71902(19) 0.94841(16) 0.27978(11) 0.0107(4) Uani 1 1 d . . .
O10 O 0.01496(14) 0.50357(12) 0.27084(9) 0.0205(4) Uani 1 1 d . . .
C11 C 0.65719(19) 0.95907(16) 0.33954(11) 0.0113(4) Uani 1 1 d . . .
H11 H 0.6859 1.0017 0.3822 0.014 Uiso 1 1 calc R . .
O11 O 0.10541(14) 0.53607(11) 0.41647(8) 0.0191(4) Uani 1 1 d . . .
C12 C 0.54705(19) 0.89523(15) 0.32338(11) 0.0100(4) Uani 1 1 d . . .
O12 O 0.35009(14) 0.58939(12) 0.46715(8) 0.0197(4) Uani 1 1 d . . .
C13 C 0.45253(18) 0.87801(15) 0.37131(11) 0.0100(4) Uani 1 1 d . . .
C14 C 0.50084(19) 0.87819(15) 0.44653(11) 0.0101(4) Uani 1 1 d . . .
H14 H 0.5867 0.8855 0.4627 0.012 Uiso 1 1 calc R . .
C15 C 0.42110(19) 0.86745(15) 0.49747(11) 0.0100(4) Uani 1 1 d . . .
C16 C 0.29295(19) 0.85772(15) 0.47324(11) 0.0108(5) Uani 1 1 d . . .
C17 C 0.24455(18) 0.85739(16) 0.39798(11) 0.0105(4) Uani 1 1 d . . .
C18 C 0.32424(19) 0.86822(15) 0.34646(11) 0.0112(4) Uani 1 1 d . . .
H18 H 0.2920 0.8689 0.2964 0.013 Uiso 1 1 calc R . .
C19 C 0.0614(2) 0.82700(18) 0.30437(12) 0.0173(5) Uani 1 1 d . . .
H19A H -0.0274 0.8233 0.2996 0.026 Uiso 1 1 calc R . .
H19B H 0.0818 0.7628 0.2871 0.026 Uiso 1 1 calc R . .
H19C H 0.0917 0.8800 0.2755 0.026 Uiso 1 1 calc R . .
C20 C 0.1493(2) 0.75060(17) 0.52675(13) 0.0210(5) Uani 1 1 d . . .
H20A H 0.0970 0.7512 0.5634 0.032 Uiso 1 1 calc R . .
H20B H 0.2084 0.7037 0.5389 0.032 Uiso 1 1 calc R . .
H20C H 0.0987 0.7296 0.4793 0.032 Uiso 1 1 calc R . .
C21 C 0.59092(19) 0.87149(17) 0.59845(12) 0.0150(5) Uani 1 1 d . . .
H21A H 0.6061 0.8673 0.6510 0.022 Uiso 1 1 calc R . .
H21B H 0.6307 0.9359 0.5866 0.022 Uiso 1 1 calc R . .
H21C H 0.6241 0.8170 0.5756 0.022 Uiso 1 1 calc R . .
C30 C 0.7926(2) 0.69012(17) -0.07124(13) 0.0247(6) Uani 1 1 d . . .
H30A H 0.8344 0.7176 -0.1091 0.037 Uiso 1 1 calc R . .
H30B H 0.8345 0.7211 -0.0239 0.037 Uiso 1 1 calc R . .
H30C H 0.7078 0.7041 -0.0800 0.037 Uiso 1 1 calc R . .
C31 C 0.9120(2) 0.3474(2) -0.04527(15) 0.0308(7) Uani 1 1 d . . .
H31A H 0.9440 0.3158 -0.0845 0.046 Uiso 1 1 calc R . .
H31B H 0.8997 0.2991 -0.0090 0.046 Uiso 1 1 calc R . .
H31C H 0.9703 0.4051 -0.0227 0.046 Uiso 1 1 calc R . .
C32 C 0.6384(2) 0.20475(17) 0.07248(13) 0.0201(5) Uani 1 1 d . . .
H32A H 0.6481 0.1348 0.0622 0.030 Uiso 1 1 calc R . .
H32B H 0.5512 0.2110 0.0670 0.030 Uiso 1 1 calc R . .
H32C H 0.6790 0.2267 0.1221 0.030 Uiso 1 1 calc R . .
C33 C 0.73748(19) 0.53145(16) -0.02120(11) 0.0121(5) Uani 1 1 d . . .
C34 C 0.7423(2) 0.42734(17) -0.02135(12) 0.0153(5) Uani 1 1 d . . .
C35 C 0.6878(2) 0.36868(16) 0.02895(12) 0.0146(5) Uani 1 1 d . . .
C36 C 0.63247(19) 0.41722(16) 0.08093(11) 0.0133(5) Uani 1 1 d . . .
H36 H 0.5998 0.3798 0.1163 0.016 Uiso 1 1 calc R . .
C37 C 0.62592(19) 0.52097(16) 0.08010(11) 0.0116(4) Uani 1 1 d . . .
C38 C 0.67608(19) 0.57862(16) 0.02825(11) 0.0119(5) Uani 1 1 d . . .
H38 H 0.6687 0.6477 0.0267 0.014 Uiso 1 1 calc R . .
C39 C 0.55876(19) 0.56780(16) 0.13276(11) 0.0115(4) Uani 1 1 d . . .
C40 C 0.4793(2) 0.51511(17) 0.17473(12) 0.0144(5) Uani 1 1 d . . .
H40 H 0.4611 0.4447 0.1758 0.017 Uiso 1 1 calc R . .
C41 C 0.43418(19) 0.58804(16) 0.21369(11) 0.0122(5) Uani 1 1 d . . .
C42 C 0.34677(19) 0.57741(16) 0.26689(12) 0.0128(5) Uani 1 1 d . . .
C43 C 0.3943(2) 0.59399(16) 0.34214(12) 0.0146(5) Uani 1 1 d . . .
H43 H 0.4789 0.6152 0.3589 0.017 Uiso 1 1 calc R . .
C44 C 0.3125(2) 0.57825(16) 0.39232(12) 0.0148(5) Uani 1 1 d . . .
C45 C 0.1865(2) 0.54880(16) 0.36666(12) 0.0143(5) Uani 1 1 d . . .
C46 C 0.1397(2) 0.53329(16) 0.29056(12) 0.0150(5) Uani 1 1 d . . .
C47 C 0.2208(2) 0.54736(16) 0.24041(12) 0.0146(5) Uani 1 1 d . . .
H47 H 0.1909 0.5367 0.1899 0.017 Uiso 1 1 calc R . .
C48 C -0.0365(2) 0.4925(2) 0.19338(13) 0.0241(6) Uani 1 1 d . . .
H48A H -0.1248 0.4713 0.1866 0.036 Uiso 1 1 calc R . .
H48B H 0.0018 0.4421 0.1697 0.036 Uiso 1 1 calc R . .
H48C H -0.0209 0.5566 0.1721 0.036 Uiso 1 1 calc R . .
C49 C 0.0735(3) 0.43217(18) 0.43013(15) 0.0324(7) Uani 1 1 d . . .
H49A H 0.0174 0.4277 0.4648 0.049 Uiso 1 1 calc R . .
H49B H 0.1477 0.4043 0.4502 0.049 Uiso 1 1 calc R . .
H49C H 0.0338 0.3943 0.3847 0.049 Uiso 1 1 calc R . .
C50 C 0.4792(2) 0.62312(18) 0.49481(12) 0.0204(5) Uani 1 1 d . . .
H50A H 0.4937 0.6279 0.5478 0.031 Uiso 1 1 calc R . .
H50B H 0.5022 0.6889 0.4775 0.031 Uiso 1 1 calc R . .
H50C H 0.5283 0.5752 0.4777 0.031 Uiso 1 1 calc R . .
C52 C 0.44635(18) 0.77746(15) 0.20894(12) 0.0118(5) Uani 1 1 d . . .
H52A H 0.3733 0.7686 0.2322 0.014 Uiso 1 1 calc R . .
H52B H 0.4231 0.8068 0.1621 0.014 Uiso 1 1 calc R . .
Cl8A Cl 0.2517(6) 0.2877(3) 0.6445(3) 0.0382(9) Uani 0.61 1 d P A 1
C80 C 0.2122(15) 0.4116(11) 0.6654(9) 0.046(4) Uani 0.61 1 d P A 1
Cl8B Cl 0.25742(14) 0.49330(10) 0.59875(7) 0.0327(3) Uani 0.61 1 d P A 1
H80A H 0.147(5) 0.410(4) 0.673(2) 0.021(13) Uiso 0.61 1 d P B 1
H80B H 0.263(5) 0.426(4) 0.708(3) 0.042(17) Uiso 0.61 1 d P C 1
Cl8C Cl 0.2679(3) 0.4908(2) 0.6489(3) 0.0797(11) Uani 0.39 1 d P D 2
C85 C 0.184(3) 0.3771(16) 0.6593(17) 0.054(7) Uani 0.39 1 d P D 2
H85A H 0.1834 0.3716 0.7115 0.065 Uiso 0.39 1 calc PR D 2
H85B H 0.0987 0.3779 0.6348 0.065 Uiso 0.39 1 calc PR D 2
Cl8D Cl 0.2344(11) 0.2714(6) 0.6266(5) 0.047(2) Uani 0.39 1 d P D 2
C70 C 0.2809(2) 1.04095(19) 0.13139(14) 0.0215(5) Uani 0.51 1 d P E 3
Cl70 Cl 0.18632(6) 0.92252(5) 0.13250(4) 0.02903(15) Uani 0.51 1 d P E 3
Cl71 Cl 0.4418(5) 1.0268(4) 0.1532(2) 0.0305(6) Uani 0.51 1 d P E 3
H70A H 0.256(2) 1.085(2) 0.1632(15) 0.037 Uiso 1 1 d . F 3
H70B H 0.272(2) 1.056(2) 0.0805(15) 0.037 Uiso 1 1 d . G 3
C72 C 0.2809(2) 1.04095(19) 0.13139(14) 0.0215(5) Uani 0.49 1 d P H 4
Cl73 Cl 0.18632(6) 0.92252(5) 0.13250(4) 0.02903(15) Uani 0.49 1 d P H 4
Cl74 Cl 0.4317(5) 1.0386(4) 0.1762(3) 0.0504(10) Uani 0.49 1 d P H 4
C75 C 0.6692(3) 0.2159(2) 0.28656(16) 0.0294(6) Uani 1 1 d . . .
Cl75 Cl 0.80924(6) 0.28740(5) 0.27322(4) 0.03130(16) Uani 1 1 d . . .
Cl76 Cl 0.54372(7) 0.28861(6) 0.27181(4) 0.0426(2) Uani 1 1 d . . .
H75A H 0.681(3) 0.193(2) 0.3376(17) 0.051 Uiso 1 1 d . . .
H75B H 0.648(3) 0.152(2) 0.2485(16) 0.051 Uiso 1 1 d . . .

loop_
_atom_site_aniso_label
_atom_site_aniso_U_11
_atom_site_aniso_U_22
_atom_site_aniso_U_33
_atom_site_aniso_U_23
_atom_site_aniso_U_13
_atom_site_aniso_U_12
Zn1 0.01090(14) 0.01497(14) 0.00941(13) -0.00077(9) 0.00517(11) -0.00068(10)
Cl1 0.0116(3) 0.0384(4) 0.0266(3) -0.0170(3) 0.0010(3) 0.0053(2)
N1 0.0074(10) 0.0132(9) 0.0098(9) 0.0011(7) 0.0053(8) 0.0006(7)
O1 0.0133(9) 0.0291(10) 0.0119(8) 0.0021(7) 0.0017(7) -0.0045(7)
C1 0.0172(13) 0.0347(15) 0.0105(11) 0.0027(10) 0.0012(11) 0.0009(10)
Cl2 0.0343(4) 0.0265(3) 0.0125(3) 0.0064(2) 0.0010(3) -0.0064(3)
O2 0.0118(8) 0.0157(8) 0.0193(8) -0.0009(6) 0.0083(7) -0.0022(6)
N2 0.0084(9) 0.0107(9) 0.0104(9) 0.0004(7) 0.0049(8) -0.0007(7)
C2 0.0215(14) 0.0157(12) 0.0287(14) 0.0004(10) 0.0096(12) -0.0035(10)
O3 0.0157(9) 0.0213(9) 0.0090(8) 0.0019(6) 0.0063(7) -0.0028(6)
N3 0.0103(10) 0.0150(10) 0.0096(9) -0.0012(7) 0.0062(8) 0.0008(7)
C3 0.0203(14) 0.0302(14) 0.0092(11) 0.0027(9) 0.0053(11) 0.0001(10)
O4 0.0084(8) 0.0282(9) 0.0103(8) 0.0001(6) 0.0011(7) 0.0025(6)
N4 0.0116(10) 0.0132(10) 0.0114(9) -0.0007(7) 0.0075(8) -0.0006(7)
C4 0.0099(12) 0.0154(12) 0.0115(11) -0.0001(8) 0.0004(10) 0.0012(9)
O5 0.0127(8) 0.0140(8) 0.0117(7) -0.0001(6) 0.0078(7) -0.0015(6)
C5 0.0095(11) 0.0114(11) 0.0160(11) -0.0002(8) 0.0057(10) -0.0006(8)
O6 0.0095(8) 0.0220(9) 0.0087(7) 0.0021(6) 0.0014(7) 0.0013(6)
C6 0.0153(12) 0.0131(11) 0.0096(11) 0.0026(8) 0.0067(10) 0.0047(9)
O7 0.0241(9) 0.0181(9) 0.0145(8) -0.0005(6) 0.0119(8) -0.0005(7)
C7 0.0110(11) 0.0135(11) 0.0089(10) -0.0004(8) 0.0019(10) 0.0012(8)
O8 0.0274(10) 0.0242(9) 0.0169(8) -0.0029(7) 0.0130(8) 0.0086(7)
C8 0.0103(11) 0.0109(11) 0.0116(11) 0.0000(8) 0.0043(10) 0.0019(8)
C9 0.0137(12) 0.0157(12) 0.0117(11) 0.0024(8) 0.0058(10) 0.0012(9)
O9 0.0281(10) 0.0146(8) 0.0221(9) 0.0004(6) 0.0145(8) 0.0042(7)
C10 0.0116(12) 0.0118(11) 0.0095(10) 0.0019(8) 0.0028(10) 0.0033(8)
O10 0.0114(9) 0.0297(10) 0.0193(9) -0.0017(7) 0.0058(8) -0.0039(7)
C11 0.0114(11) 0.0132(11) 0.0089(10) 0.0001(8) 0.0022(10) -0.0005(8)
O11 0.0227(9) 0.0181(9) 0.0198(9) -0.0010(6) 0.0172(8) -0.0026(7)
C12 0.0118(11) 0.0109(11) 0.0081(10) 0.0022(8) 0.0031(10) 0.0025(8)
O12 0.0198(9) 0.0262(9) 0.0124(8) -0.0027(7) 0.0051(8) -0.0010(7)
C13 0.0103(11) 0.0081(10) 0.0123(11) -0.0007(8) 0.0046(10) 0.0005(8)
C14 0.0062(11) 0.0112(11) 0.0124(11) 0.0004(8) 0.0009(9) 0.0002(8)
C15 0.0123(12) 0.0076(10) 0.0093(10) -0.0009(8) 0.0013(10) -0.0001(8)
C16 0.0110(11) 0.0102(11) 0.0124(11) 0.0001(8) 0.0062(10) 0.0000(8)
C17 0.0066(11) 0.0117(11) 0.0127(11) -0.0008(8) 0.0011(10) 0.0004(8)
C18 0.0132(12) 0.0117(11) 0.0088(10) -0.0007(8) 0.0025(10) 0.0017(8)
C19 0.0104(12) 0.0262(13) 0.0135(11) -0.0032(9) -0.0019(10) 0.0026(9)
C20 0.0242(14) 0.0184(13) 0.0224(13) 0.0015(10) 0.0132(12) -0.0025(10)
C21 0.0113(12) 0.0192(12) 0.0129(11) 0.0009(9) -0.0010(10) 0.0008(9)
C30 0.0356(16) 0.0189(13) 0.0226(13) 0.0044(10) 0.0169(13) -0.0016(11)
C31 0.0292(15) 0.0301(15) 0.0417(17) 0.0054(12) 0.0227(14) 0.0130(12)
C32 0.0217(13) 0.0145(12) 0.0248(13) 0.0006(9) 0.0076(12) 0.0006(10)
C33 0.0081(11) 0.0186(12) 0.0081(10) -0.0002(8) 0.0001(10) -0.0018(9)
C34 0.0150(12) 0.0216(12) 0.0099(11) -0.0038(9) 0.0048(10) 0.0032(9)
C35 0.0158(12) 0.0137(11) 0.0145(11) -0.0019(9) 0.0034(10) 0.0035(9)
C36 0.0123(12) 0.0174(12) 0.0104(11) 0.0008(8) 0.0039(10) 0.0004(9)
C37 0.0088(11) 0.0164(11) 0.0081(10) -0.0035(8) 0.0003(10) -0.0001(8)
C38 0.0128(12) 0.0117(11) 0.0101(11) -0.0012(8) 0.0015(10) -0.0006(9)
C39 0.0097(11) 0.0155(11) 0.0078(10) -0.0026(8) -0.0007(10) 0.0002(9)
C40 0.0183(13) 0.0113(11) 0.0154(11) 0.0006(8) 0.0077(11) 0.0022(9)
C41 0.0119(12) 0.0127(11) 0.0118(11) 0.0010(8) 0.0030(10) -0.0011(9)
C42 0.0145(12) 0.0087(11) 0.0169(12) 0.0004(8) 0.0089(11) -0.0005(8)
C43 0.0125(12) 0.0136(12) 0.0177(12) -0.0019(9) 0.0054(10) -0.0006(9)
C44 0.0225(13) 0.0095(11) 0.0139(11) -0.0002(8) 0.0083(11) 0.0012(9)
C45 0.0156(12) 0.0133(11) 0.0165(11) 0.0004(8) 0.0115(11) -0.0001(9)
C46 0.0136(12) 0.0126(11) 0.0195(12) -0.0009(9) 0.0070(11) 0.0002(9)
C47 0.0162(12) 0.0142(11) 0.0139(11) -0.0007(9) 0.0065(10) 0.0000(9)
C48 0.0147(13) 0.0324(15) 0.0229(13) 0.0008(11) 0.0017(12) -0.0026(11)
C49 0.0471(18) 0.0202(14) 0.0369(16) 0.0015(11) 0.0333(15) -0.0039(12)
C50 0.0259(14) 0.0183(13) 0.0155(12) 0.0006(9) 0.0020(11) -0.0005(10)
C52 0.0097(11) 0.0132(11) 0.0130(11) -0.0015(8) 0.0042(10) 0.0012(8)
Cl8A 0.0273(12) 0.034(2) 0.060(2) 0.0280(17) 0.0166(16) 0.0112(15)
C80 0.077(8) 0.060(11) 0.020(5) 0.012(6) 0.029(6) 0.053(8)
Cl8B 0.0379(8) 0.0248(7) 0.0391(7) 0.0061(6) 0.0140(7) 0.0074(5)
Cl8C 0.0458(16) 0.0305(15) 0.161(4) -0.019(2) 0.024(2) 0.0015(11)
C85 0.095(15) 0.046(13) 0.029(7) -0.002(8) 0.012(8) 0.043(11)
Cl8D 0.050(4) 0.0258(17) 0.076(4) -0.0008(19) 0.034(3) 0.012(2)
C70 0.0237(14) 0.0226(13) 0.0214(13) 0.0057(10) 0.0092(12) 0.0069(10)
Cl70 0.0265(4) 0.0277(3) 0.0306(3) 0.0051(3) 0.0008(3) 0.0001(3)
Cl71 0.0179(9) 0.0257(12) 0.0481(19) 0.0172(12) 0.0029(12) 0.0026(7)
C72 0.0237(14) 0.0226(13) 0.0214(13) 0.0057(10) 0.0092(12) 0.0069(10)
Cl73 0.0265(4) 0.0277(3) 0.0306(3) 0.0051(3) 0.0008(3) 0.0001(3)
Cl74 0.0314(18) 0.0371(16) 0.073(3) 0.018(2) -0.0161(19) -0.0012(12)
C75 0.0257(15) 0.0323(16) 0.0313(16) 0.0146(12) 0.0066(14) 0.0020(12)
Cl75 0.0279(4) 0.0393(4) 0.0272(3) 0.0060(3) 0.0098(3) -0.0014(3)
Cl76 0.0341(4) 0.0478(5) 0.0544(5) 0.0238(4) 0.0179(4) 0.0166(3)

loop_
_atom_type_symbol
_atom_type_description
_atom_type_scat_dispersion_real
_atom_type_scat_dispersion_imag
_atom_type_scat_source
C C 0.0033 0.0016 'International Tables Vol C Tables 4.2.6.8 and 6.1.1.4'
H H 0.0000 0.0000 'International Tables Vol C Tables 4.2.6.8 and 6.1.1.4'
N N 0.0061 0.0033 'International Tables Vol C Tables 4.2.6.8 and 6.1.1.4'
O O 0.0106 0.0060 'International Tables Vol C Tables 4.2.6.8 and 6.1.1.4'
Cl Cl 0.1484 0.1585 'International Tables Vol C Tables 4.2.6.8 and 6.1.1.4'
Zn Zn 0.2839 1.4301 'International Tables Vol C Tables 4.2.6.8 and 6.1.1.4'

loop_
_geom_angle_atom_site_label_1
_geom_angle_atom_site_label_2
_geom_angle_atom_site_label_3
_geom_angle
N3 Zn1 N1 95.66(6)
N3 Zn1 Cl1 108.24(5)
N1 Zn1 Cl1 114.28(5)
N3 Zn1 Cl2 115.50(5)
N1 Zn1 Cl2 107.35(5)
Cl1 Zn1 Cl2 114.46(3)
C10 N1 N2 106.02(15)
C10 N1 Zn1 132.95(12)
N2 N1 Zn1 118.97(12)
C4 O1 C1 117.02(17)
C5 O2 C2 113.37(15)
C12 N2 N1 110.75(16)
C12 N2 C52 131.01(16)
N1 N2 C52 118.06(15)
C6 O3 C3 116.81(16)
C39 N3 N4 104.95(16)
C39 N3 Zn1 135.72(13)
N4 N3 Zn1 115.08(12)
C17 O4 C19 117.60(15)
C41 N4 N3 111.71(15)
C41 N4 C52 127.63(16)
N3 N4 C52 118.99(17)
O1 C4 C9 124.51(19)
O1 C4 C5 115.53(18)
C9 C4 C5 120.0(2)
C16 O5 C20 113.38(14)
O2 C5 C4 120.8(2)
O2 C5 C6 119.16(18)
C4 C5 C6 119.95(19)
C15 O6 C21 117.12(15)
O3 C6 C7 125.0(2)
O3 C6 C5 114.76(18)
C7 C6 C5 120.21(19)
C33 O7 C30 116.48(15)
C6 C7 C8 119.1(2)
C34 O8 C31 113.36(17)
C9 C8 C7 121.20(19)
C9 C8 C10 117.11(18)
C7 C8 C10 121.60(19)
C4 C9 C8 119.59(19)
C35 O9 C32 117.42(15)
N1 C10 C11 109.46(18)
N1 C10 C8 124.56(16)
C11 C10 C8 125.95(19)
C46 O10 C48 117.35(16)
C12 C11 C10 107.18(18)
C45 O11 C49 112.91(15)
C11 C12 N2 106.59(16)
C11 C12 C13 126.61(18)
N2 C12 C13 126.75(19)
C44 O12 C50 117.40(16)
C18 C13 C14 120.46(17)
C18 C13 C12 124.47(19)
C14 C13 C12 114.96(18)
C15 C14 C13 120.28(19)
O6 C15 C16 115.74(16)
O6 C15 C14 124.53(19)
C16 C15 C14 119.70(19)
O5 C16 C15 119.08(18)
O5 C16 C17 120.84(18)
C15 C16 C17 120.04(17)
O4 C17 C16 114.94(16)
O4 C17 C18 124.49(19)
C16 C17 C18 120.54(19)
C13 C18 C17 118.97(19)
O7 C33 C34 116.08(16)
O7 C33 C38 123.72(19)
C34 C33 C38 120.19(19)
O8 C34 C33 119.32(19)
O8 C34 C35 120.03(19)
C33 C34 C35 120.56(17)
O9 C35 C36 125.08(19)
O9 C35 C34 115.95(16)
C36 C35 C34 118.96(19)
C37 C36 C35 120.28(19)
C36 C37 C38 120.66(17)
C36 C37 C39 118.42(19)
C38 C37 C39 120.84(19)
C37 C38 C33 119.21(19)
N3 C39 C40 110.17(16)
N3 C39 C37 123.78(19)
C40 C39 C37 126.01(19)
C41 C40 C39 106.34(19)
N4 C41 C40 106.83(17)
N4 C41 C42 122.79(17)
C40 C41 C42 130.38(19)
C47 C42 C43 121.76(18)
C47 C42 C41 119.13(19)
C43 C42 C41 119.06(19)
C42 C43 C44 118.9(2)
O12 C44 C45 116.49(17)
O12 C44 C43 123.6(2)
C45 C44 C43 119.9(2)
C44 C45 O11 119.75(19)
C44 C45 C46 120.52(18)
O11 C45 C46 119.72(19)
O10 C46 C47 124.1(2)
O10 C46 C45 116.15(17)
C47 C46 C45 119.8(2)
C42 C47 C46 119.1(2)
N4 C52 N2 112.40(17)
Cl8B C80 Cl8A 108.2(7)
Cl8D C85 Cl8C 116.5(17)
Cl70 C70 Cl71 110.7(2)
Cl75 C75 Cl76 111.24(15)

loop_
_geom_bond_atom_site_label_1
_geom_bond_atom_site_label_2
_geom_bond_distance
Zn1 N3 2.0796(17)
Zn1 N1 2.0818(15)
Zn1 Cl1 2.2001(6)
Zn1 Cl2 2.2132(7)
N1 C10 1.343(3)
N1 N2 1.371(2)
O1 C4 1.368(3)
O1 C1 1.429(3)
O2 C5 1.382(2)
O2 C2 1.429(3)
N2 C12 1.366(2)
N2 C52 1.448(3)
O3 C6 1.364(2)
O3 C3 1.439(3)
N3 C39 1.338(3)
N3 N4 1.379(2)
O4 C17 1.352(2)
O4 C19 1.442(2)
N4 C41 1.343(3)
N4 C52 1.443(2)
C4 C9 1.386(3)
C4 C5 1.395(3)
O5 C16 1.383(2)
O5 C20 1.443(3)
C5 C6 1.402(3)
O6 C15 1.368(2)
O6 C21 1.432(2)
C6 C7 1.387(3)
O7 C33 1.371(2)
O7 C30 1.431(3)
C7 C8 1.392(3)
O8 C34 1.383(2)
O8 C31 1.431(3)
C8 C9 1.390(3)
C8 C10 1.477(3)
O9 C35 1.359(2)
O9 C32 1.425(3)
C10 C11 1.402(2)
O10 C46 1.358(3)
O10 C48 1.435(3)
C11 C12 1.364(3)
O11 C45 1.388(2)
O11 C49 1.421(3)
C12 C13 1.479(2)
O12 C44 1.365(3)
O12 C50 1.428(3)
C13 C18 1.392(3)
C13 C14 1.396(3)
C14 C15 1.391(3)
C15 C16 1.389(3)
C16 C17 1.396(3)
C17 C18 1.399(3)
C33 C34 1.386(3)
C33 C38 1.394(2)
C34 C35 1.400(3)
C35 C36 1.395(2)
C36 C37 1.385(3)
C37 C38 1.394(3)
C37 C39 1.476(2)
C39 C40 1.406(3)
C40 C41 1.370(3)
C41 C42 1.486(3)
C42 C47 1.386(3)
C42 C43 1.391(3)
C43 C44 1.402(3)
C44 C45 1.383(3)
C45 C46 1.404(3)
C46 C47 1.394(3)
Cl8A C80 1.791(14)
C80 Cl8B 1.767(15)
Cl8C C85 1.70(3)
C85 Cl8D 1.69(2)
C70 Cl70 1.771(3)
C70 Cl71 1.779(5)
C75 Cl75 1.763(3)
C75 Cl76 1.770(3)
